data_7034591
loop_
_publ_author_name
'Toure, Momar'
'Chuzel, Olivier'
'Parrain, Jean-Luc'

_publ_section_title
;
 Synthesis and structure of Ag(i), Pd(ii), Rh(i), Ru(ii) and Au(i)
 NHC-complexes with a pendant Lewis acidic boronic ester moiety.
;
_journal_issue 16
_journal_name_full 'Dalton transactions (Cambridge, England : 2003)'
_journal_page_first 7139
_journal_page_last 7143
_journal_paper_doi 10.1039/c5dt00814j
_journal_volume 44
_journal_year 2015
_chemical_compound_source 'synthesis as described'
_chemical_formula_moiety 'C18 H25 Au1 B1 Cl1 N2 O2'
_chemical_formula_sum 'C18 H25 Au B Cl N2 O2'
_chemical_formula_weight 544.63
_chemical_melting_point 431.6
_chemical_name_systematic
chloro(1-phenyl-3-(3-(4,4,5,5-tetramethyl-1,3,2-dioxaborolan-2-yl)propyl)-1H-imidazol-3-ium-2-yl)aurate(I)
_chemical_properties_physical 'Air-sensitive, Moisture-sensitive, Hygroscopic'
_space_group_IT_number 15
_symmetry_cell_setting monoclinic
_symmetry_Int_Tables_number 15
_symmetry_space_group_name_Hall '-C 2yc'
_symmetry_space_group_name_H-M 'C 1 2/c 1'
_atom_sites_solution_hydrogens geom
_atom_sites_solution_primary direct
_atom_sites_solution_secondary difmap
_audit_conform_dict_location ftp://ftp.iucr.org/pub/cif_core.dic
_audit_conform_dict_name cif_core.dic
_audit_conform_dict_version 2.4
_audit_creation_date 2011-02-21T11:08:22-00:00
_audit_creation_method 'WinGX routine CIF_UPDATE'
_audit_update_record
;
2014-09-08 deposited with the CCDC.
2015-03-24 downloaded from the CCDC.
;
_cell_angle_alpha 90
_cell_angle_beta 99.475(2)
_cell_angle_gamma 90
_cell_formula_units_Z 8
_cell_length_a 32.5490(6)
_cell_length_b 9.5091(2)
_cell_length_c 13.6925(2)
_cell_measurement_reflns_used 20114
_cell_measurement_temperature 293(2)
_cell_measurement_theta_max 28.68
_cell_measurement_theta_min 2.64
_cell_measurement_wavelength 0.71073
_cell_volume 4180.17(13)
_computing_molecular_graphics 'Ortep-3 for Windows (Farrugia, 1997)'
_computing_publication_material 'WinGX publication routines (Farrugia, 1999)'
_computing_structure_refinement 'SHELXL-97 (Sheldrick, 1997)'
_computing_structure_solution 'SHELXS-97 (Sheldrick, 1990)'
_diffrn_ambient_temperature 293(2)
_diffrn_measured_fraction_theta_full 0.966
_diffrn_measured_fraction_theta_max 0.966
_diffrn_measurement_device_type KappaCCD
_diffrn_measurement_method 'Omega + Phi scan'
_diffrn_radiation_monochromator graphite
_diffrn_radiation_probe x-ray
_diffrn_radiation_type MoK\a
_diffrn_radiation_wavelength 0.71073
_diffrn_reflns_av_R_equivalents 0.067
_diffrn_reflns_av_unetI/netI 0.0683
_diffrn_reflns_limit_h_max 42
_diffrn_reflns_limit_h_min -43
_diffrn_reflns_limit_k_max 12
_diffrn_reflns_limit_k_min 0
_diffrn_reflns_limit_l_max 17
_diffrn_reflns_limit_l_min 0
_diffrn_reflns_number 20114
_diffrn_reflns_theta_full 28.68
_diffrn_reflns_theta_max 28.68
_diffrn_reflns_theta_min 2.64
_diffrn_standards_number none
_exptl_absorpt_coefficient_mu 7.179
_exptl_absorpt_correction_T_max 0.5186
_exptl_absorpt_correction_T_min 0.4469
_exptl_absorpt_correction_type multi-scan
_exptl_absorpt_process_details
;
        [c.f. r.h. blessing, acta cryst. (1995), a51, 33-38]
;
_exptl_crystal_colour White
_exptl_crystal_density_diffrn 1.731
_exptl_crystal_density_method 'not measured'
_exptl_crystal_description prism
_exptl_crystal_F_000 2112
_exptl_crystal_recrystallization_method 'Re-crystallisation from solvent: toluene/dichloromethane'
_exptl_crystal_size_max 0.09
_exptl_crystal_size_mid 0.05
_exptl_crystal_size_min 0.02
_refine_diff_density_max 1.369
_refine_diff_density_min -1.211
_refine_diff_density_rms 0.142
_refine_ls_extinction_method none
_refine_ls_goodness_of_fit_ref 0.998
_refine_ls_hydrogen_treatment constr
_refine_ls_matrix_type full
_refine_ls_number_parameters 226
_refine_ls_number_reflns 5215
_refine_ls_number_restraints 0
_refine_ls_restrained_S_all 0.998
_refine_ls_R_factor_all 0.078
_refine_ls_R_factor_gt 0.0453
_refine_ls_shift/su_max 0
_refine_ls_shift/su_mean 0
_refine_ls_structure_factor_coef Fsqd
_refine_ls_weighting_details 'calc w=1/[\s^2^(Fo^2^)+(0.0639P)^2^+0.0000P] where P=(Fo^2^+2Fc^2^)/3'
_refine_ls_weighting_scheme calc
_refine_ls_wR_factor_gt 0.1101
_refine_ls_wR_factor_ref 0.1205
_reflns_number_gt 3606
_reflns_number_total 5215
_reflns_threshold_expression >2sigma(I)
_cod_data_source_file c5dt00814j2.cif
_cod_data_source_block mom100
_cod_depositor_comments 'Adding full bibliography for 7034588--7034592.cif.'
_cod_original_sg_symbol_H-M 'C 2/c'
_cod_database_code 7034591

loop_
_symmetry_equiv_pos_as_xyz
'x, y, z'
'-x, y, -z+1/2'
'x+1/2, y+1/2, z'
'-x+1/2, y+1/2, -z+1/2'
'-x, -y, -z'
'x, -y, z-1/2'
'-x+1/2, -y+1/2, -z'
'x+1/2, -y+1/2, z-1/2'

loop_
_atom_site_label
_atom_site_type_symbol
_atom_site_fract_x
_atom_site_fract_y
_atom_site_fract_z
_atom_site_U_iso_or_equiv
_atom_site_adp_type
_atom_site_occupancy
_atom_site_symmetry_multiplicity
_atom_site_calc_flag
_atom_site_refinement_flags
C1 C 0.0796(2) 0.3928(7) 0.8096(5) 0.0483(15) Uani 1 1 d .
C2 C 0.0857(2) 0.2119(7) 0.9157(5) 0.0563(17) Uani 1 1 d .
H2 H 0.0915 0.1608 0.9742 0.068 Uiso 1 1 calc R
C3 C 0.0726(2) 0.1585(8) 0.8239(5) 0.0604(18) Uani 1 1 d .
H3 H 0.0667 0.0651 0.8071 0.072 Uiso 1 1 calc R
C4 C 0.0569(2) 0.2589(7) 0.6537(4) 0.0498(15) Uani 1 1 d .
C5 C 0.0224(2) 0.3302(9) 0.6078(5) 0.0622(18) Uani 1 1 d .
H5 H 0.0074 0.3887 0.6436 0.075 Uiso 1 1 calc R
C6 C 0.0105(3) 0.3128(11) 0.5074(5) 0.080(3) Uani 1 1 d .
H6 H -0.0128 0.3596 0.4744 0.096 Uiso 1 1 calc R
C7 C 0.0330(3) 0.2262(9) 0.4558(6) 0.074(2) Uani 1 1 d .
H7 H 0.0242 0.2123 0.3884 0.089 Uiso 1 1 calc R
C8 C 0.0674(3) 0.1613(9) 0.5013(6) 0.079(2) Uani 1 1 d .
H8 H 0.0827 0.1057 0.4644 0.095 Uiso 1 1 calc R
C9 C 0.0807(3) 0.1752(8) 0.6029(6) 0.067(2) Uani 1 1 d .
H9 H 0.1046 0.1301 0.6348 0.081 Uiso 1 1 calc R
C10 C 0.1046(2) 0.4509(8) 0.9882(5) 0.0558(17) Uani 1 1 d .
H10A H 0.0928 0.4249 1.0462 0.067 Uiso 1 1 calc R
H10B H 0.0958 0.5462 0.97 0.067 Uiso 1 1 calc R
C11 C 0.1517(2) 0.4463(9) 1.0133(6) 0.066(2) Uani 1 1 d .
H11A H 0.1603 0.3509 1.0316 0.08 Uiso 1 1 calc R
H11B H 0.1634 0.471 0.9547 0.08 Uiso 1 1 calc R
C12 C 0.1691(2) 0.5435(10) 1.0959(6) 0.071(2) Uani 1 1 d .
H12A H 0.1589 0.5142 1.1554 0.085 Uiso 1 1 calc R
H12B H 0.1586 0.6375 1.0795 0.085 Uiso 1 1 calc R
C13 C 0.2825(3) 0.6239(17) 1.1771(11) 0.122(4) Uani 1 1 d .
C14 C 0.2848(3) 0.4814(19) 1.1283(11) 0.133(5) Uani 1 1 d .
C15 C 0.3012(5) 0.751(2) 1.1476(16) 0.204(9) Uani 1 1 d .
H15A H 0.2957 0.827 1.1899 0.305 Uiso 1 1 calc R
H15B H 0.2895 0.7731 1.0803 0.305 Uiso 1 1 calc R
H15C H 0.3307 0.7382 1.153 0.305 Uiso 1 1 calc R
C16 C 0.2982(6) 0.606(3) 1.2885(12) 0.237(13) Uani 1 1 d .
H16A H 0.2859 0.523 1.3118 0.355 Uiso 1 1 calc R
H16B H 0.2905 0.6865 1.3235 0.355 Uiso 1 1 calc R
H16C H 0.328 0.5962 1.2999 0.355 Uiso 1 1 calc R
C17 C 0.3025(9) 0.505(4) 1.0267(13) 0.308(18) Uani 1 1 d .
H17A H 0.2879 0.5815 0.9908 0.462 Uiso 1 1 calc R
H17B H 0.2983 0.4208 0.9874 0.462 Uiso 1 1 calc R
H17C H 0.3317 0.5261 1.0412 0.462 Uiso 1 1 calc R
C18 C 0.3076(5) 0.3656(18) 1.1807(16) 0.190(9) Uani 1 1 d .
H18A H 0.3055 0.2844 1.1384 0.286 Uiso 1 1 calc R
H18B H 0.2961 0.3443 1.2391 0.286 Uiso 1 1 calc R
H18C H 0.3364 0.3913 1.199 0.286 Uiso 1 1 calc R
N1 N 0.08877(16) 0.3557(6) 0.9065(4) 0.0503(12) Uani 1 1 d .
N2 N 0.07011(16) 0.2725(6) 0.7610(3) 0.0458(12) Uani 1 1 d .
O1 O 0.2392(3) 0.6561(13) 1.1505(9) 0.168(4) Uani 1 1 d .
O2 O 0.2411(3) 0.4495(14) 1.1064(13) 0.231(8) Uani 1 1 d .
Cl1 Cl 0.07897(6) 0.81508(15) 0.69599(10) 0.0507(4) Uani 1 1 d .
Au1 Au 0.079405(8) 0.58754(3) 0.756932(16) 0.04870(12) Uani 1 1 d .
B1 B 0.2180(3) 0.5501(13) 1.1192(7) 0.072(3) Uani 1 1 d .

loop_
_atom_site_aniso_label
_atom_site_aniso_U_11
_atom_site_aniso_U_22
_atom_site_aniso_U_33
_atom_site_aniso_U_23
_atom_site_aniso_U_13
_atom_site_aniso_U_12
C1 0.039(3) 0.060(4) 0.044(3) 0.004(3) 0.003(2) -0.006(3)
C2 0.072(5) 0.048(4) 0.046(3) 0.011(3) -0.002(3) 0.004(3)
C3 0.077(5) 0.044(4) 0.058(4) 0.005(3) 0.008(3) -0.002(4)
C4 0.058(4) 0.043(3) 0.046(3) -0.006(3) 0.001(3) -0.012(3)
C5 0.048(4) 0.083(6) 0.055(4) 0.001(4) 0.007(3) 0.002(4)
C6 0.061(5) 0.121(8) 0.052(4) 0.006(4) -0.004(3) -0.007(5)
C7 0.100(6) 0.070(5) 0.050(4) -0.008(4) 0.009(4) -0.017(5)
C8 0.125(8) 0.060(5) 0.053(4) -0.014(4) 0.020(4) 0.005(5)
C9 0.083(6) 0.049(4) 0.069(5) -0.010(3) 0.014(4) 0.010(4)
C10 0.061(4) 0.063(4) 0.041(3) -0.006(3) 0.003(3) 0.007(3)
C11 0.052(4) 0.067(5) 0.075(5) -0.009(4) -0.007(3) 0.010(4)
C12 0.054(4) 0.089(6) 0.069(5) -0.019(4) 0.006(3) 0.001(4)
C13 0.054(6) 0.152(12) 0.154(11) -0.006(10) 0.002(6) -0.031(7)
C14 0.047(6) 0.179(14) 0.160(12) -0.039(11) -0.024(6) 0.019(7)
C15 0.148(14) 0.157(15) 0.28(2) 0.000(16) -0.050(14) -0.039(13)
C16 0.164(17) 0.44(4) 0.100(12) -0.059(15) 0.005(10) -0.044(18)
C17 0.32(3) 0.52(4) 0.107(13) 0.07(2) 0.113(17) 0.23(3)
C18 0.121(12) 0.182(15) 0.29(2) 0.072(16) 0.090(14) 0.079(12)
N1 0.047(3) 0.059(3) 0.043(3) 0.004(2) 0.003(2) 0.000(3)
N2 0.057(3) 0.042(3) 0.037(3) 0.002(2) 0.004(2) -0.005(2)
O1 0.081(6) 0.177(10) 0.236(11) -0.087(9) -0.002(6) -0.017(6)
O2 0.061(5) 0.204(11) 0.40(2) -0.145(13) -0.037(8) 0.040(6)
Cl1 0.0826(11) 0.0277(7) 0.0377(7) 0.0031(5) -0.0016(7) -0.0089(7)
Au1 0.05852(19) 0.04399(17) 0.04181(16) -0.00105(10) 0.00300(11) -0.00512(12)
B1 0.058(5) 0.092(7) 0.065(6) -0.019(5) 0.004(4) -0.002(5)

loop_
_atom_type_symbol
_atom_type_description
_atom_type_scat_dispersion_real
_atom_type_scat_dispersion_imag
_atom_type_scat_source
H H 0 0 'International Tables Vol C Tables 4.2.6.8 and 6.1.1.4'
C C 0.0033 0.0016 'International Tables Vol C Tables 4.2.6.8 and 6.1.1.4'
N N 0.0061 0.0033 'International Tables Vol C Tables 4.2.6.8 and 6.1.1.4'
O O 0.0106 0.006 'International Tables Vol C Tables 4.2.6.8 and 6.1.1.4'
Cl Cl 0.1484 0.1585 'International Tables Vol C Tables 4.2.6.8 and 6.1.1.4'
Au Au -2.0133 8.8022 'International Tables Vol C Tables 4.2.6.8 and 6.1.1.4'
B B 0.0013 0.0007 'International Tables Vol C Tables 4.2.6.8 and 6.1.1.4'

loop_
_geom_angle_atom_site_label_1
_geom_angle_atom_site_label_2
_geom_angle_atom_site_label_3
_geom_angle
N2 C1 N1 105.1(5)
N2 C1 Au1 129.2(4)
N1 C1 Au1 125.8(5)
C3 C2 N1 107.7(6)
C2 C3 N2 105.1(6)
C5 C4 C9 122.7(6)
C5 C4 N2 119.8(6)
C9 C4 N2 117.5(6)
C4 C5 C6 118.2(7)
C7 C6 C5 120.0(8)
C8 C7 C6 120.9(7)
C7 C8 C9 121.3(8)
C4 C9 C8 116.8(8)
N1 C10 C11 111.8(6)
C12 C11 C10 113.3(6)
C11 C12 B1 114.9(7)
O1 C13 C15 101.1(14)
O1 C13 C14 101.4(9)
C15 C13 C14 125.0(15)
O1 C13 C16 115.5(13)
C15 C13 C16 106.6(15)
C14 C13 C16 107.7(15)
O2 C14 C18 110.6(16)
O2 C14 C13 99.3(10)
C18 C14 C13 121.3(14)
O2 C14 C17 109.3(15)
C18 C14 C17 107.8(14)
C13 C14 C17 107.9(18)
C1 N1 C2 109.9(5)
C1 N1 C10 125.3(6)
C2 N1 C10 124.4(5)
C1 N2 C3 112.2(5)
C1 N2 C4 125.5(5)
C3 N2 C4 122.3(5)
B1 O1 C13 112.3(12)
B1 O2 C14 114.1(12)
C1 Au1 Cl1 179.7(2)
O2 B1 O1 110.6(10)
O2 B1 C12 123.8(10)
O1 B1 C12 125.6(10)

loop_
_geom_bond_atom_site_label_1
_geom_bond_atom_site_label_2
_geom_bond_distance
C1 N2 1.334(8)
C1 N1 1.357(8)
C1 Au1 1.987(7)
C2 C3 1.357(10)
C2 N1 1.378(9)
C3 N2 1.379(8)
C4 C5 1.375(10)
C4 C9 1.377(10)
C4 N2 1.467(7)
C5 C6 1.376(10)
C6 C7 1.372(12)
C7 C8 1.339(12)
C8 C9 1.393(11)
C10 N1 1.465(8)
C10 C11 1.516(10)
C11 C12 1.499(11)
C12 B1 1.570(12)
C13 O1 1.429(14)
C13 C15 1.44(2)
C13 C14 1.518(19)
C13 C16 1.54(2)
C14 O2 1.436(14)
C14 C18 1.45(2)
C14 C17 1.61(2)
O1 B1 1.257(14)
O2 B1 1.248(14)
Cl1 Au1 2.3182(14)
